data_7108581
loop_
_publ_author_name
'Dmytro Sysoiev'
'Tetyana Yushchenko'
'Elke Scheer'
'Ulrich Groth'
'Ulrich E. Steiner'
'Thomas E. Exner'
'Thomas Huhn'

_publ_section_title
;
 Pronounced effects on switching efficiency of diarylcycloalkenes upon
 cycloalkene ring contraction
;
_journal_name_full Chem.Commun.
_journal_page_first 11355
_journal_paper_doi 10.1039/c2cc35726g
_journal_volume 48
_journal_year 2012
_chemical_formula_sum 'C16 H10 F4 O4'
_chemical_formula_weight 342.24
_chemical_name_systematic
;
?
;
_space_group_IT_number 2
_symmetry_cell_setting triclinic
_symmetry_Int_Tables_number 2
_symmetry_space_group_name_Hall '-P 1'
_symmetry_space_group_name_H-M 'P -1'
_atom_sites_solution_hydrogens geom
_atom_sites_solution_primary direct
_atom_sites_solution_secondary difmap
_audit_creation_method SHELXL-97
_cell_angle_alpha 92.603(8)
_cell_angle_beta 90.925(8)
_cell_angle_gamma 106.115(8)
_cell_formula_units_Z 4
_cell_length_a 7.7690(8)
_cell_length_b 11.4753(12)
_cell_length_c 16.5918(17)
_cell_measurement_reflns_used 17225
_cell_measurement_temperature 100(2)
_cell_measurement_theta_max 27.17
_cell_measurement_theta_min 1.85
_cell_volume 1419.0(3)
_computing_cell_refinement 'STOE X-AREA'
_computing_data_collection 'STOE X-AREA'
_computing_data_reduction 'STOE X-RED'
_computing_molecular_graphics 'Ortep-3 for Windows (Farrugia, 1997)'
_computing_publication_material 'SHELXL-97 (Sheldrick, 1997)'
_computing_structure_refinement 'SHELXL-97 (Sheldrick, 1997)'
_computing_structure_solution 'SHELXS-97 (Sheldrick, 1990)'
_diffrn_ambient_temperature 100(2)
_diffrn_detector_area_resol_mean 6.67
_diffrn_measured_fraction_theta_full 0.989
_diffrn_measured_fraction_theta_max 0.989
_diffrn_measurement_device_type 'STOE IPDS 2T'
_diffrn_measurement_method 'rotation method'
_diffrn_radiation_monochromator graphite
_diffrn_radiation_source 'fine-focus sealed tube'
_diffrn_radiation_type MoK\a
_diffrn_radiation_wavelength 0.71073
_diffrn_reflns_av_R_equivalents 0.0688
_diffrn_reflns_av_sigmaI/netI 0.0537
_diffrn_reflns_limit_h_max 9
_diffrn_reflns_limit_h_min -9
_diffrn_reflns_limit_k_max 14
_diffrn_reflns_limit_k_min -14
_diffrn_reflns_limit_l_max 21
_diffrn_reflns_limit_l_min -21
_diffrn_reflns_number 18618
_diffrn_reflns_theta_full 26.80
_diffrn_reflns_theta_max 26.80
_diffrn_reflns_theta_min 1.85
_exptl_absorpt_coefficient_mu 0.148
_exptl_absorpt_correction_T_max 0.9692
_exptl_absorpt_correction_T_min 0.9392
_exptl_absorpt_correction_type integration
_exptl_absorpt_process_details
;
'X-SHAPE 2.07 (03-Aug-2005) Stoe & Cie, Darmstadt, Germany'
;
_exptl_crystal_colour 'pale orange'
_exptl_crystal_density_diffrn 1.602
_exptl_crystal_density_method 'not measured'
_exptl_crystal_description fragment
_exptl_crystal_F_000 696
_exptl_crystal_size_max 0.450
_exptl_crystal_size_mid 0.377
_exptl_crystal_size_min 0.300
_refine_diff_density_max 0.313
_refine_diff_density_min -0.246
_refine_diff_density_rms 0.053
_refine_ls_extinction_method none
_refine_ls_goodness_of_fit_ref 1.017
_refine_ls_hydrogen_treatment constr
_refine_ls_matrix_type full
_refine_ls_number_parameters 437
_refine_ls_number_reflns 5985
_refine_ls_number_restraints 0
_refine_ls_restrained_S_all 1.017
_refine_ls_R_factor_all 0.0653
_refine_ls_R_factor_gt 0.0450
_refine_ls_shift/su_max 0.000
_refine_ls_shift/su_mean 0.000
_refine_ls_structure_factor_coef Fsqd
_refine_ls_weighting_details 'calc w=1/[\s^2^(Fo^2^)+(0.0597P)^2^+0.2976P] where P=(Fo^2^+2Fc^2^)/3'
_refine_ls_weighting_scheme calc
_refine_ls_wR_factor_gt 0.1073
_refine_ls_wR_factor_ref 0.1152
_reflns_number_gt 4522
_reflns_number_total 5985
_reflns_threshold_expression >2sigma(I)
_cod_data_source_file c2cc35726g.txt
_cod_data_source_block shelxl
_cod_database_code 7108581

loop_
_symmetry_equiv_pos_as_xyz
'x, y, z'
'-x, -y, -z'

loop_
_atom_site_label
_atom_site_type_symbol
_atom_site_fract_x
_atom_site_fract_y
_atom_site_fract_z
_atom_site_U_iso_or_equiv
_atom_site_adp_type
_atom_site_occupancy
_atom_site_symmetry_multiplicity
_atom_site_calc_flag
_atom_site_refinement_flags
C1 C 0.5866(3) 0.7953(2) 0.80186(12) 0.0286(4) Uani 1 1 d .
H1A H 0.5317 0.8591 0.7970 0.034 Uiso 1 1 calc R
C2 C 0.6227(2) 0.73562(18) 0.72826(12) 0.0258(4) Uani 1 1 d .
C3 C 0.6095(2) 0.76118(18) 0.64979(11) 0.0250(4) Uani 1 1 d .
H3A H 0.5666 0.8245 0.6297 0.030 Uiso 1 1 calc R
C4 C 0.6726(2) 0.67471(18) 0.60316(12) 0.0246(4) Uani 1 1 d .
C5 C 0.7188(3) 0.60047(19) 0.65724(12) 0.0267(4) Uani 1 1 d .
C6 C 0.7943(3) 0.4953(2) 0.64961(13) 0.0342(5) Uani 1 1 d .
H6C H 0.7508 0.4406 0.6931 0.041 Uiso 1 1 calc R
H6B H 0.9255 0.5241 0.6533 0.041 Uiso 1 1 calc R
H6A H 0.7566 0.4515 0.5973 0.041 Uiso 1 1 calc R
C7 C 0.6947(2) 0.66931(18) 0.51661(11) 0.0237(4) Uani 1 1 d .
C8 C 0.7942(3) 0.59848(18) 0.46605(12) 0.0262(4) Uani 1 1 d .
C9 C 0.7470(3) 0.66433(19) 0.39389(12) 0.0266(4) Uani 1 1 d .
C10 C 0.6484(2) 0.72427(18) 0.45233(11) 0.0236(4) Uani 1 1 d .
C11 C 0.5360(2) 0.80369(17) 0.43718(11) 0.0222(4) Uani 1 1 d .
C12 C 0.3863(2) 0.81715(18) 0.48226(11) 0.0237(4) Uani 1 1 d .
H12A H 0.3435 0.7785 0.5304 0.028 Uiso 1 1 calc R
C13 C 0.3180(2) 0.89571(18) 0.44283(11) 0.0243(4) Uani 1 1 d .
C14 C 0.1625(3) 0.93940(19) 0.45821(12) 0.0275(4) Uani 1 1 d .
H14A H 0.0965 0.9139 0.5050 0.033 Uiso 1 1 calc R
C15 C 0.5462(2) 0.87535(18) 0.37236(11) 0.0234(4) Uani 1 1 d .
C16 C 0.6674(3) 0.9004(2) 0.30307(12) 0.0294(4) Uani 1 1 d .
H16C H 0.6317 0.9570 0.2683 0.035 Uiso 1 1 calc R
H16B H 0.6596 0.8243 0.2720 0.035 Uiso 1 1 calc R
H16A H 0.7910 0.9364 0.3232 0.035 Uiso 1 1 calc R
C17 C -0.3527(3) 0.93274(19) 0.05220(13) 0.0291(4) Uani 1 1 d .
H17A H -0.4162 0.9062 0.0023 0.035 Uiso 1 1 calc R
C18 C -0.1941(3) 0.89295(18) 0.06821(11) 0.0258(4) Uani 1 1 d .
C19 C -0.1221(3) 0.81508(18) 0.02623(12) 0.0252(4) Uani 1 1 d .
H19A H -0.1627 0.7755 -0.0249 0.030 Uiso 1 1 calc R
C20 C 0.0272(2) 0.80388(18) 0.07383(11) 0.0234(4) Uani 1 1 d .
C21 C 0.0348(2) 0.87652(18) 0.14255(12) 0.0252(4) Uani 1 1 d .
C22 C 0.1531(3) 0.9023(2) 0.21659(12) 0.0330(5) Uani 1 1 d .
H22C H 0.1312 0.9705 0.2486 0.040 Uiso 1 1 calc R
H22B H 0.2788 0.9233 0.2012 0.040 Uiso 1 1 calc R
H22A H 0.1270 0.8302 0.2487 0.040 Uiso 1 1 calc R
C23 C 0.1421(2) 0.72514(18) 0.05749(11) 0.0245(4) Uani 1 1 d .
C24 C 0.2418(3) 0.66841(19) 0.11504(12) 0.0277(4) Uani 1 1 d .
C25 C 0.2905(3) 0.60059(19) 0.04077(12) 0.0275(4) Uani 1 1 d .
C26 C 0.1889(2) 0.66745(18) -0.00863(12) 0.0249(4) Uani 1 1 d .
C27 C 0.1683(2) 0.67059(18) -0.09525(11) 0.0243(4) Uani 1 1 d .
C28 C 0.1059(2) 0.75571(18) -0.13913(12) 0.0257(4) Uani 1 1 d .
H28A H 0.0596 0.8182 -0.1169 0.031 Uiso 1 1 calc R
C29 C 0.1253(2) 0.73049(18) -0.21855(12) 0.0264(4) Uani 1 1 d .
C30 C 0.0981(3) 0.7928(2) -0.28928(12) 0.0301(4) Uani 1 1 d .
H30A H 0.0399 0.8550 -0.2822 0.036 Uiso 1 1 calc R
C31 C 0.2202(3) 0.59718(19) -0.15232(12) 0.0274(4) Uani 1 1 d .
C32 C 0.2971(3) 0.4929(2) -0.14846(13) 0.0352(5) Uani 1 1 d .
H32A H 0.2702 0.4556 -0.0965 0.042 Uiso 1 1 calc R
H32B H 0.4273 0.5214 -0.1540 0.042 Uiso 1 1 calc R
H32C H 0.2448 0.4329 -0.1924 0.042 Uiso 1 1 calc R
O1 O 0.6209(2) 0.77060(15) 0.86949(9) 0.0370(4) Uani 1 1 d .
O2 O 0.68971(18) 0.63618(13) 0.73371(8) 0.0276(3) Uani 1 1 d .
O3 O 0.11137(19) 1.00672(14) 0.41484(9) 0.0329(3) Uani 1 1 d .
O4 O 0.41533(17) 0.93320(13) 0.37530(8) 0.0246(3) Uani 1 1 d .
O5 O -0.4097(2) 0.99767(14) 0.09827(9) 0.0360(4) Uani 1 1 d .
O6 O -0.09832(18) 0.93268(13) 0.13992(8) 0.0269(3) Uani 1 1 d .
O7 O 0.1430(2) 0.77262(16) -0.35671(9) 0.0385(4) Uani 1 1 d .
O8 O 0.19497(18) 0.63264(13) -0.22740(8) 0.0277(3) Uani 1 1 d .
F1 F 0.97202(15) 0.61998(11) 0.48295(7) 0.0316(3) Uani 1 1 d .
F2 F 0.72489(16) 0.47610(10) 0.45956(7) 0.0321(3) Uani 1 1 d .
F3 F 0.89199(16) 0.73578(12) 0.35788(7) 0.0356(3) Uani 1 1 d .
F4 F 0.64673(17) 0.59210(12) 0.33312(7) 0.0353(3) Uani 1 1 d .
F5 F 0.14313(17) 0.59798(12) 0.17084(7) 0.0364(3) Uani 1 1 d .
F6 F 0.38695(16) 0.74204(12) 0.15685(8) 0.0379(3) Uani 1 1 d .
F7 F 0.22383(16) 0.47758(11) 0.04064(7) 0.0325(3) Uani 1 1 d .
F8 F 0.46820(15) 0.62285(12) 0.02771(8) 0.0336(3) Uani 1 1 d .

loop_
_atom_site_aniso_label
_atom_site_aniso_U_11
_atom_site_aniso_U_22
_atom_site_aniso_U_33
_atom_site_aniso_U_23
_atom_site_aniso_U_13
_atom_site_aniso_U_12
C1 0.0214(9) 0.0332(11) 0.0302(10) 0.0004(8) -0.0002(8) 0.0065(8)
C2 0.0197(9) 0.0297(10) 0.0287(10) 0.0015(8) -0.0007(7) 0.0081(8)
C3 0.0211(9) 0.0291(10) 0.0266(9) 0.0019(8) 0.0017(7) 0.0098(8)
C4 0.0191(8) 0.0278(10) 0.0282(10) 0.0027(8) 0.0017(7) 0.0087(8)
C5 0.0219(9) 0.0306(11) 0.0282(10) 0.0011(8) 0.0003(7) 0.0085(8)
C6 0.0383(12) 0.0370(12) 0.0325(11) 0.0015(9) -0.0040(9) 0.0198(10)
C7 0.0190(8) 0.0255(10) 0.0280(9) 0.0021(8) 0.0016(7) 0.0083(7)
C8 0.0219(9) 0.0281(10) 0.0312(10) 0.0014(8) 0.0017(8) 0.0117(8)
C9 0.0247(9) 0.0313(11) 0.0262(9) 0.0000(8) 0.0043(7) 0.0116(8)
C10 0.0184(8) 0.0286(10) 0.0247(9) 0.0004(8) 0.0023(7) 0.0081(8)
C11 0.0193(8) 0.0262(10) 0.0221(9) -0.0016(7) 0.0007(7) 0.0084(7)
C12 0.0204(9) 0.0289(10) 0.0228(9) 0.0003(7) 0.0021(7) 0.0087(8)
C13 0.0220(9) 0.0281(10) 0.0232(9) -0.0014(7) 0.0021(7) 0.0078(8)
C14 0.0236(9) 0.0325(11) 0.0285(10) -0.0008(8) 0.0012(8) 0.0119(8)
C15 0.0189(8) 0.0273(10) 0.0257(9) -0.0015(7) -0.0002(7) 0.0096(7)
C16 0.0262(10) 0.0375(11) 0.0273(10) 0.0056(8) 0.0051(8) 0.0127(9)
C17 0.0263(10) 0.0313(11) 0.0320(10) 0.0011(8) -0.0015(8) 0.0123(8)
C18 0.0260(9) 0.0288(10) 0.0237(9) -0.0011(8) -0.0003(7) 0.0096(8)
C19 0.0225(9) 0.0288(10) 0.0259(9) 0.0013(8) -0.0002(7) 0.0095(8)
C20 0.0198(9) 0.0268(10) 0.0246(9) 0.0016(7) 0.0014(7) 0.0080(8)
C21 0.0209(9) 0.0280(10) 0.0284(10) 0.0009(8) 0.0011(7) 0.0097(8)
C22 0.0304(10) 0.0397(12) 0.0300(10) -0.0056(9) -0.0045(8) 0.0130(9)
C23 0.0195(8) 0.0275(10) 0.0269(9) -0.0012(8) -0.0013(7) 0.0077(8)
C24 0.0241(9) 0.0318(11) 0.0278(10) 0.0002(8) -0.0031(8) 0.0092(8)
C25 0.0196(9) 0.0290(10) 0.0349(10) 0.0010(8) -0.0009(8) 0.0086(8)
C26 0.0183(8) 0.0265(10) 0.0301(10) -0.0003(8) 0.0005(7) 0.0069(7)
C27 0.0174(8) 0.0278(10) 0.0285(9) -0.0004(8) 0.0007(7) 0.0079(7)
C28 0.0200(9) 0.0276(10) 0.0298(10) 0.0000(8) 0.0024(7) 0.0075(8)
C29 0.0185(8) 0.0275(10) 0.0329(10) 0.0007(8) 0.0021(7) 0.0059(8)
C30 0.0240(9) 0.0331(11) 0.0338(11) 0.0052(9) 0.0047(8) 0.0079(8)
C31 0.0223(9) 0.0304(11) 0.0291(10) 0.0006(8) 0.0014(8) 0.0070(8)
C32 0.0403(12) 0.0380(12) 0.0332(11) 0.0007(9) 0.0055(9) 0.0207(10)
O1 0.0389(8) 0.0468(9) 0.0272(8) -0.0008(7) -0.0034(6) 0.0157(7)
O2 0.0267(7) 0.0339(8) 0.0246(7) 0.0028(6) -0.0001(5) 0.0123(6)
O3 0.0296(7) 0.0389(9) 0.0361(8) 0.0024(7) 0.0018(6) 0.0193(7)
O4 0.0214(6) 0.0309(7) 0.0245(6) 0.0026(5) 0.0014(5) 0.0120(6)
O5 0.0344(8) 0.0390(9) 0.0404(8) -0.0056(7) -0.0001(7) 0.0213(7)
O6 0.0247(7) 0.0305(7) 0.0274(7) -0.0033(6) -0.0007(5) 0.0120(6)
O7 0.0387(8) 0.0489(10) 0.0314(8) 0.0072(7) 0.0078(7) 0.0167(7)
O8 0.0260(7) 0.0321(8) 0.0272(7) 0.0007(6) 0.0033(5) 0.0118(6)
F1 0.0210(5) 0.0393(7) 0.0390(6) 0.0025(5) 0.0013(5) 0.0158(5)
F2 0.0351(6) 0.0267(6) 0.0368(6) 0.0005(5) 0.0017(5) 0.0126(5)
F3 0.0287(6) 0.0429(7) 0.0398(7) 0.0105(6) 0.0140(5) 0.0157(5)
F4 0.0383(7) 0.0406(7) 0.0292(6) -0.0052(5) -0.0011(5) 0.0160(6)
F5 0.0397(7) 0.0426(7) 0.0308(6) 0.0080(5) 0.0035(5) 0.0168(6)
F6 0.0301(6) 0.0429(7) 0.0414(7) -0.0090(6) -0.0133(5) 0.0139(6)
F7 0.0337(6) 0.0280(6) 0.0382(7) 0.0013(5) 0.0004(5) 0.0128(5)
F8 0.0201(6) 0.0412(7) 0.0432(7) 0.0015(5) -0.0005(5) 0.0148(5)

loop_
_atom_type_symbol
_atom_type_description
_atom_type_scat_dispersion_real
_atom_type_scat_dispersion_imag
_atom_type_scat_source
C C 0.0033 0.0016 'International Tables Vol C Tables 4.2.6.8 and 6.1.1.4'
H H 0.0000 0.0000 'International Tables Vol C Tables 4.2.6.8 and 6.1.1.4'
O O 0.0106 0.0060 'International Tables Vol C Tables 4.2.6.8 and 6.1.1.4'
F F 0.0171 0.0103 'International Tables Vol C Tables 4.2.6.8 and 6.1.1.4'

loop_
_geom_angle_atom_site_label_1
_geom_angle_atom_site_label_2
_geom_angle_atom_site_label_3
_geom_angle
O1 C1 C2 125.3(2)
C3 C2 O2 109.85(17)
C3 C2 C1 131.59(19)
O2 C2 C1 118.51(17)
C2 C3 C4 106.80(18)
C5 C4 C3 106.28(17)
C5 C4 C7 126.13(18)
C3 C4 C7 127.50(18)
O2 C5 C4 110.15(17)
O2 C5 C6 115.63(17)
C4 C5 C6 134.20(18)
C10 C7 C4 136.56(18)
C10 C7 C8 93.35(16)
C4 C7 C8 130.02(17)
F2 C8 F1 106.47(16)
F2 C8 C7 117.14(16)
F1 C8 C7 116.95(16)
F2 C8 C9 114.03(16)
F1 C8 C9 115.23(16)
C7 C8 C9 86.44(14)
F4 C9 F3 105.43(15)
F4 C9 C10 116.47(16)
F3 C9 C10 118.06(17)
F4 C9 C8 115.93(17)
F3 C9 C8 114.05(16)
C10 C9 C8 86.66(14)
C7 C10 C11 136.75(17)
C7 C10 C9 93.50(16)
C11 C10 C9 129.58(17)
C15 C11 C12 106.22(17)
C15 C11 C10 125.84(17)
C12 C11 C10 127.81(17)
C13 C12 C11 106.45(17)
C12 C13 O4 110.40(16)
C12 C13 C14 131.27(18)
O4 C13 C14 118.28(17)
O3 C14 C13 124.12(19)
O4 C15 C11 110.13(16)
O4 C15 C16 116.48(17)
C11 C15 C16 133.39(18)
O5 C17 C18 124.51(19)
C19 C18 O6 110.18(17)
C19 C18 C17 131.29(18)
O6 C18 C17 118.42(17)
C18 C19 C20 106.66(17)
C21 C20 C19 106.28(17)
C21 C20 C23 125.52(17)
C19 C20 C23 128.05(17)
O6 C21 C20 110.09(16)
O6 C21 C22 116.51(17)
C20 C21 C22 133.39(18)
C26 C23 C20 136.57(18)
C26 C23 C24 93.43(16)
C20 C23 C24 129.79(17)
F5 C24 F6 105.36(15)
F5 C24 C23 116.68(16)
F6 C24 C23 118.19(17)
F5 C24 C25 116.05(17)
F6 C24 C25 113.66(16)
C23 C24 C25 86.66(15)
F8 C25 F7 106.14(16)
F8 C25 C26 116.92(17)
F7 C25 C26 117.06(16)
F8 C25 C24 115.55(16)
F7 C25 C24 114.04(16)
C26 C25 C24 86.68(15)
C23 C26 C27 136.35(19)
C23 C26 C25 93.20(16)
C27 C26 C25 130.29(18)
C31 C27 C28 105.95(17)
C31 C27 C26 126.23(19)
C28 C27 C26 127.61(18)
C29 C28 C27 106.97(18)
C28 C29 O8 109.79(17)
C28 C29 C30 131.1(2)
O8 C29 C30 118.93(17)
O7 C30 C29 125.7(2)
O8 C31 C27 110.09(18)
O8 C31 C32 115.74(17)
C27 C31 C32 134.16(19)
C5 O2 C2 106.93(15)
C15 O4 C13 106.79(15)
C21 O6 C18 106.77(15)
C31 O8 C29 107.19(15)

loop_
_geom_bond_atom_site_label_1
_geom_bond_atom_site_label_2
_geom_bond_distance
C1 O1 1.213(2)
C1 C2 1.442(3)
C2 C3 1.356(3)
C2 O2 1.386(2)
C3 C4 1.427(3)
C4 C5 1.374(3)
C4 C7 1.450(3)
C5 O2 1.357(2)
C5 C6 1.483(3)
C7 C10 1.356(3)
C7 C8 1.507(3)
C8 F2 1.356(2)
C8 F1 1.356(2)
C8 C9 1.537(3)
C9 F4 1.360(2)
C9 F3 1.361(2)
C9 C10 1.502(3)
C10 C11 1.453(3)
C11 C15 1.373(3)
C11 C12 1.432(3)
C12 C13 1.353(3)
C13 O4 1.380(2)
C13 C14 1.453(3)
C14 O3 1.218(3)
C15 O4 1.360(2)
C15 C16 1.485(3)
C17 O5 1.216(3)
C17 C18 1.452(3)
C18 C19 1.353(3)
C18 O6 1.383(2)
C19 C20 1.431(3)
C20 C21 1.372(3)
C20 C23 1.456(3)
C21 O6 1.363(2)
C21 C22 1.490(3)
C23 C26 1.362(3)
C23 C24 1.500(3)
C24 F5 1.358(2)
C24 F6 1.364(2)
C24 C25 1.536(3)
C25 F8 1.355(2)
C25 F7 1.362(2)
C25 C26 1.502(3)
C26 C27 1.447(3)
C27 C31 1.377(3)
C27 C28 1.426(3)
C28 C29 1.356(3)
C29 O8 1.379(2)
C29 C30 1.444(3)
C30 O7 1.209(3)
C31 O8 1.356(2)
C31 C32 1.482(3)

loop_
_geom_torsion_atom_site_label_1
_geom_torsion_atom_site_label_2
_geom_torsion_atom_site_label_3
_geom_torsion_atom_site_label_4
_geom_torsion
O1 C1 C2 C3 -172.1(2)
O1 C1 C2 O2 5.0(3)
O2 C2 C3 C4 -0.5(2)
C1 C2 C3 C4 176.8(2)
C2 C3 C4 C5 0.6(2)
C2 C3 C4 C7 -175.99(18)
C3 C4 C5 O2 -0.5(2)
C7 C4 C5 O2 176.17(17)
C3 C4 C5 C6 -179.0(2)
C7 C4 C5 C6 -2.4(4)
C5 C4 C7 C10 173.8(2)
C3 C4 C7 C10 -10.3(4)
C5 C4 C7 C8 -10.1(3)
C3 C4 C7 C8 165.81(19)
C10 C7 C8 F2 -113.40(18)
C4 C7 C8 F2 69.3(3)
C10 C7 C8 F1 118.43(18)
C4 C7 C8 F1 -58.9(3)
C10 C7 C8 C9 1.85(15)
C4 C7 C8 C9 -175.5(2)
F2 C8 C9 F4 -1.4(2)
F1 C8 C9 F4 122.22(18)
C7 C8 C9 F4 -119.58(17)
F2 C8 C9 F3 -124.13(17)
F1 C8 C9 F3 -0.5(2)
C7 C8 C9 F3 117.67(17)
F2 C8 C9 C10 116.54(16)
F1 C8 C9 C10 -119.87(17)
C7 C8 C9 C10 -1.67(14)
C4 C7 C10 C11 -9.5(4)
C8 C7 C10 C11 173.4(2)
C4 C7 C10 C9 175.1(2)
C8 C7 C10 C9 -1.89(16)
F4 C9 C10 C7 119.26(18)
F3 C9 C10 C7 -113.71(19)
C8 C9 C10 C7 1.85(15)
F4 C9 C10 C11 -56.6(3)
F3 C9 C10 C11 70.4(3)
C8 C9 C10 C11 -174.0(2)
C7 C10 C11 C15 160.8(2)
C9 C10 C11 C15 -25.3(3)
C7 C10 C11 C12 -24.0(4)
C9 C10 C11 C12 149.9(2)
C15 C11 C12 C13 -0.6(2)
C10 C11 C12 C13 -176.52(18)
C11 C12 C13 O4 0.0(2)
C11 C12 C13 C14 177.0(2)
C12 C13 C14 O3 -176.4(2)
O4 C13 C14 O3 0.5(3)
C12 C11 C15 O4 1.0(2)
C10 C11 C15 O4 177.04(17)
C12 C11 C15 C16 -179.1(2)
C10 C11 C15 C16 -3.0(3)
O5 C17 C18 C19 174.7(2)
O5 C17 C18 O6 -1.2(3)
O6 C18 C19 C20 0.3(2)
C17 C18 C19 C20 -175.8(2)
C18 C19 C20 C21 0.2(2)
C18 C19 C20 C23 175.91(19)
C19 C20 C21 O6 -0.7(2)
C23 C20 C21 O6 -176.55(17)
C19 C20 C21 C22 177.9(2)
C23 C20 C21 C22 2.0(4)
C21 C20 C23 C26 -162.3(2)
C19 C20 C23 C26 22.8(4)
C21 C20 C23 C24 24.5(3)
C19 C20 C23 C24 -150.4(2)
C26 C23 C24 F5 -119.03(18)
C20 C23 C24 F5 56.3(3)
C26 C23 C24 F6 113.70(19)
C20 C23 C24 F6 -71.0(3)
C26 C23 C24 C25 -1.44(15)
C20 C23 C24 C25 173.9(2)
F5 C24 C25 F8 -122.17(18)
F6 C24 C25 F8 0.3(3)
C23 C24 C25 F8 119.66(18)
F5 C24 C25 F7 1.2(2)
F6 C24 C25 F7 123.67(18)
C23 C24 C25 F7 -116.93(17)
F5 C24 C25 C26 119.47(17)
F6 C24 C25 C26 -118.10(17)
C23 C24 C25 C26 1.31(14)
C20 C23 C26 C27 11.3(4)
C24 C23 C26 C27 -173.9(2)
C20 C23 C26 C25 -173.3(2)
C24 C23 C26 C25 1.47(16)
F8 C25 C26 C23 -118.50(18)
F7 C25 C26 C23 113.93(18)
C24 C25 C26 C23 -1.44(15)
F8 C25 C26 C27 57.3(3)
F7 C25 C26 C27 -70.2(3)
C24 C25 C26 C27 174.4(2)
C23 C26 C27 C31 -176.3(2)
C25 C26 C27 C31 9.7(3)
C23 C26 C27 C28 9.7(4)
C25 C26 C27 C28 -164.28(19)
C31 C27 C28 C29 -0.7(2)
C26 C27 C28 C29 174.22(18)
C27 C28 C29 O8 0.7(2)
C27 C28 C29 C30 -174.2(2)
C28 C29 C30 O7 168.9(2)
O8 C29 C30 O7 -5.6(3)
C28 C27 C31 O8 0.5(2)
C26 C27 C31 O8 -174.52(17)
C28 C27 C31 C32 179.5(2)
C26 C27 C31 C32 4.4(4)
C4 C5 O2 C2 0.2(2)
C6 C5 O2 C2 179.01(17)
C3 C2 O2 C5 0.2(2)
C1 C2 O2 C5 -177.47(17)
C11 C15 O4 C13 -1.0(2)
C16 C15 O4 C13 179.02(16)
C12 C13 O4 C15 0.6(2)
C14 C13 O4 C15 -176.85(16)
C20 C21 O6 C18 0.9(2)
C22 C21 O6 C18 -177.92(18)
C19 C18 O6 C21 -0.8(2)
C17 C18 O6 C21 175.96(17)
C27 C31 O8 C29 -0.1(2)
C32 C31 O8 C29 -179.28(17)
C28 C29 O8 C31 -0.4(2)
C30 C29 O8 C31 175.25(17)
